data_4333167
loop_
_publ_author_name
'Silva, Rosalice M.'
'Gwengo, Chengeto'
'Lindeman, Sergey V.'
'Smith, Mark D.'
'Gardinier, James R.'

_publ_section_title
;
 Janus Scorpionates:&#x00A0; Supramolecular Tectons for the Directed
 Assembly of Hard&#x2212;Soft Alkali Metallopolymer Chains
;
_journal_issue 26
_journal_name_full 'Inorganic Chemistry'
_journal_page_first 10998
_journal_page_last 11007
_journal_paper_doi 10.1021/ic0615877
_journal_volume 45
_journal_year 2006
_chemical_formula_moiety 'C12 H8 B2 K N12 Na S12'
_chemical_formula_sum 'C12 H8 B2 K N12 Na S12'
_chemical_formula_weight 788.73
_chemical_name_systematic
; 
 ? 
;
_space_group_IT_number 163
_symmetry_cell_setting trigonal
_symmetry_space_group_name_Hall '-P 3 2c'
_symmetry_space_group_name_H-M 'P -3 1 c'
_atom_sites_solution_hydrogens mixed
_atom_sites_solution_primary direct
_atom_sites_solution_secondary difmap
_audit_creation_method SHELXL-97
_cell_angle_alpha 90.00
_cell_angle_beta 90.00
_cell_angle_gamma 120.00
_cell_formula_units_Z 2
_cell_length_a 11.7151(15)
_cell_length_b 11.7151(15)
_cell_length_c 14.239(3)
_cell_measurement_reflns_used 928
_cell_measurement_temperature 150(1)
_cell_measurement_theta_max 19.645
_cell_measurement_theta_min 2.861
_cell_volume 1692.4(5)
_computing_structure_refinement 'SHELXL-97 (Sheldrick, 1997)'
_computing_structure_solution 'SHELXS-97 (Sheldrick, 1990)'
_diffrn_ambient_temperature 150(1)
_diffrn_measured_fraction_theta_full 1.000
_diffrn_measured_fraction_theta_max 1.000
_diffrn_radiation_monochromator graphite
_diffrn_radiation_source 'fine-focus sealed tube'
_diffrn_radiation_type MoK\a
_diffrn_radiation_wavelength 0.71073
_diffrn_reflns_av_R_equivalents 0.1135
_diffrn_reflns_av_sigmaI/netI 0.0545
_diffrn_reflns_limit_h_max 11
_diffrn_reflns_limit_h_min -11
_diffrn_reflns_limit_k_max 9
_diffrn_reflns_limit_k_min -11
_diffrn_reflns_limit_l_max 14
_diffrn_reflns_limit_l_min -14
_diffrn_reflns_number 6412
_diffrn_reflns_theta_full 21.22
_diffrn_reflns_theta_max 21.22
_diffrn_reflns_theta_min 2.01
_diffrn_standards_decay_% none
_exptl_absorpt_coefficient_mu 0.938
_exptl_absorpt_correction_type none
_exptl_crystal_colour colorless
_exptl_crystal_density_diffrn 1.548
_exptl_crystal_density_method 'not measured'
_exptl_crystal_description needle
_exptl_crystal_F_000 792
_exptl_crystal_size_max 0.45
_exptl_crystal_size_mid 0.05
_exptl_crystal_size_min 0.04
_refine_diff_density_max 0.185
_refine_diff_density_min -0.131
_refine_diff_density_rms 0.040
_refine_ls_extinction_method none
_refine_ls_goodness_of_fit_ref 0.946
_refine_ls_hydrogen_treatment refU
_refine_ls_matrix_type full
_refine_ls_number_parameters 68
_refine_ls_number_reflns 634
_refine_ls_number_restraints 0
_refine_ls_restrained_S_all 0.946
_refine_ls_R_factor_all 0.0572
_refine_ls_R_factor_gt 0.0343
_refine_ls_shift/su_max 0.000
_refine_ls_shift/su_mean 0.000
_refine_ls_structure_factor_coef Fsqd
_refine_ls_weighting_details 'calc w=1/[\s^2^(Fo^2^)+(0.0229P)^2^+0.0000P] where P=(Fo^2^+2Fc^2^)/3'
_refine_ls_weighting_scheme calc
_refine_ls_wR_factor_gt 0.0643
_refine_ls_wR_factor_ref 0.0693
_reflns_number_gt 458
_reflns_number_total 634
_reflns_threshold_expression >2sigma(I)
_cod_data_source_file ic0615877sup1.cif
_cod_data_source_block Compound3_solvate
_cod_depositor_comments
;
The following automatic conversions were performed:

'_symmetry_cell_setting' value 'Trigonal' changed to 'trigonal'
according to /home/saulius/struct/CIF-dictionaries/cif_core.dic
dictionary named 'cif_core.dic' version 2.4.2 from 2011-04-26.

Automatic conversion script
Id: cif_fix_values 1891 2012-01-12 08:04:46Z andrius 
;
_cod_original_cell_volume 1692.5(4)
_cod_database_code 4333167

loop_
_symmetry_equiv_pos_as_xyz
'x, y, z'
'-y, x-y, z'
'-x+y, -x, z'
'-y, -x, -z+1/2'
'-x+y, y, -z+1/2'
'x, x-y, -z+1/2'
'-x, -y, -z'
'y, -x+y, -z'
'x-y, x, -z'
'y, x, z-1/2'
'x-y, -y, z-1/2'
'-x, -x+y, z-1/2'

loop_
_atom_site_label
_atom_site_type_symbol
_atom_site_fract_x
_atom_site_fract_y
_atom_site_fract_z
_atom_site_U_iso_or_equiv
_atom_site_adp_type
_atom_site_occupancy
_atom_site_symmetry_multiplicity
_atom_site_calc_flag
_atom_site_refinement_flags
K1 K 0.3219(19) 0.6781(19) 0.2500 0.082(8) Uani 0.33 2 d SP
Na1 Na 0.3333 0.6667 0.7500 0.0372(9) Uani 1 6 d S
S1 S 0.00226(11) 0.68459(10) 0.54770(8) 0.0585(4) Uani 1 1 d .
S2 S 0.11481(14) 0.68397(13) 0.36370(8) 0.0801(5) Uani 1 1 d .
B1 B 0.3333 0.6667 0.5029(5) 0.0360(19) Uani 1 3 d S
H1 H 0.3333 0.6667 0.424(4) 0.040(16) Uiso 1 3 d S
C1 C 0.1214(3) 0.6792(3) 0.4797(3) 0.0400(10) Uani 1 1 d .
C2 C 0.0822(4) 0.6779(4) 0.6463(3) 0.0605(13) Uani 1 1 d .
H2 H 0.0501 0.6771 0.7078 0.056(12) Uiso 1 1 calc R
N1 N 0.1880(3) 0.6742(3) 0.6319(2) 0.0445(9) Uani 1 1 d .
N2 N 0.2112(3) 0.6739(3) 0.5366(2) 0.0317(8) Uani 1 1 d .

loop_
_atom_site_aniso_label
_atom_site_aniso_U_11
_atom_site_aniso_U_22
_atom_site_aniso_U_33
_atom_site_aniso_U_23
_atom_site_aniso_U_13
_atom_site_aniso_U_12
K1 0.090(6) 0.090(6) 0.0298(17) -0.012(6) -0.012(6) 0.017(9)
Na1 0.0436(14) 0.0436(14) 0.025(2) 0.000 0.000 0.0218(7)
S1 0.0334(7) 0.0587(9) 0.0837(9) 0.0171(6) -0.0012(6) 0.0233(6)
S2 0.1027(11) 0.1103(13) 0.0506(8) -0.0223(8) -0.0407(8) 0.0708(11)
B1 0.038(3) 0.038(3) 0.032(5) 0.000 0.000 0.0191(15)
C1 0.032(2) 0.021(2) 0.057(3) -0.0035(19) -0.016(2) 0.006(2)
C2 0.053(3) 0.090(4) 0.051(3) 0.021(3) 0.021(2) 0.045(3)
N1 0.039(2) 0.063(2) 0.040(2) 0.0119(18) 0.0118(17) 0.0324(19)
N2 0.0293(19) 0.0285(18) 0.036(2) -0.0002(15) -0.0055(15) 0.0133(17)

loop_
_atom_type_symbol
_atom_type_description
_atom_type_scat_dispersion_real
_atom_type_scat_dispersion_imag
_atom_type_scat_source
C C 0.0033 0.0016 'International Tables Vol C Tables 4.2.6.8 and 6.1.1.4'
H H 0.0000 0.0000 'International Tables Vol C Tables 4.2.6.8 and 6.1.1.4'
B B 0.0013 0.0007 'International Tables Vol C Tables 4.2.6.8 and 6.1.1.4'
N N 0.0061 0.0033 'International Tables Vol C Tables 4.2.6.8 and 6.1.1.4'
S S 0.1246 0.1234 'International Tables Vol C Tables 4.2.6.8 and 6.1.1.4'
K K 0.2009 0.2494 'International Tables Vol C Tables 4.2.6.8 and 6.1.1.4'
Na Na 0.0362 0.0249 'International Tables Vol C Tables 4.2.6.8 and 6.1.1.4'

loop_
_geom_angle_atom_site_label_1
_geom_angle_atom_site_label_2
_geom_angle_atom_site_label_3
_geom_angle
_geom_angle_site_symmetry_1
_geom_angle_site_symmetry_3
K1 K1 K1 60.01(5) 2_665 3_565
K1 K1 S2 146.6(4) 2_665 4_665
K1 K1 S2 115.8(5) 3_565 4_665
K1 K1 S2 115.8(5) 2_665 .
K1 K1 S2 146.6(4) 3_565 .
S2 K1 S2 85.7(10) 4_665 .
K1 K1 S2 57.6(7) 2_665 6_565
K1 K1 S2 108.1(7) 3_565 6_565
S2 K1 S2 98.7(5) 4_665 6_565
S2 K1 S2 92.3(4) . 6_565
K1 K1 S2 108.1(7) 2_665 3_565
K1 K1 S2 57.6(7) 3_565 3_565
S2 K1 S2 92.3(4) 4_665 3_565
S2 K1 S2 98.7(5) . 3_565
S2 K1 S2 165.1(14) 6_565 3_565
K1 K1 S2 29.5(3) 2_665 2_665
K1 K1 S2 65.2(4) 3_565 2_665
S2 K1 S2 175.6(2) 4_665 2_665
S2 K1 S2 95.47(7) . 2_665
S2 K1 S2 77.0(5) 6_565 2_665
S2 K1 S2 91.8(6) 3_565 2_665
K1 K1 S2 65.2(4) 2_665 5
K1 K1 S2 29.5(3) 3_565 5
S2 K1 S2 95.47(7) 4_665 5
S2 K1 S2 175.6(2) . 5
S2 K1 S2 91.8(6) 6_565 5
S2 K1 S2 77.0(5) 3_565 5
S2 K1 S2 83.7(9) 2_665 5
K1 K1 H1 85.4(8) 2_665 .
K1 K1 H1 85.4(8) 3_565 .
S2 K1 H1 128.0(11) 4_665 .
S2 K1 H1 61.4(4) . .
S2 K1 H1 120.1(3) 6_565 .
S2 K1 H1 58.32(11) 3_565 .
S2 K1 H1 56.0(5) 2_665 .
S2 K1 H1 114.9(11) 5 .
N1 Na1 N1 100.54(15) 6_566 2_665
N1 Na1 N1 77.23(11) 6_566 5_556
N1 Na1 N1 105.13(14) 2_665 5_556
N1 Na1 N1 105.13(14) 6_566 .
N1 Na1 N1 77.23(11) 2_665 .
N1 Na1 N1 176.41(15) 5_556 .
N1 Na1 N1 176.41(15) 6_566 3_565
N1 Na1 N1 77.24(11) 2_665 3_565
N1 Na1 N1 100.54(15) 5_556 3_565
N1 Na1 N1 77.23(11) . 3_565
N1 Na1 N1 77.23(11) 6_566 4_666
N1 Na1 N1 176.41(15) 2_665 4_666
N1 Na1 N1 77.23(11) 5_556 4_666
N1 Na1 N1 100.54(15) . 4_666
N1 Na1 N1 105.13(14) 3_565 4_666
C2 S1 C1 89.3(2) . .
C1 S2 K1 119.7(4) . .
C1 S2 K1 117.17(16) . 2_665
K1 S2 K1 6.6(11) . 2_665
C1 S2 K1 115.8(3) . 3_565
K1 S2 K1 3.9(7) . 3_565
K1 S2 K1 6.7(11) 2_665 3_565
N2 B1 N2 110.9(3) 2_665 3_565
N2 B1 N2 110.9(3) 2_665 .
N2 B1 N2 110.9(3) 3_565 .
N2 B1 H1 108.0(3) 2_665 .
N2 B1 H1 108.0(3) 3_565 .
N2 B1 H1 108.0(3) . .
N2 C1 S2 130.4(3) . .
N2 C1 S1 109.2(3) . .
S2 C1 S1 120.4(2) . .
N1 C2 S1 115.6(3) . .
N1 C2 H2 122.2 . .
S1 C2 H2 122.2 . .
C2 N1 N2 110.6(3) . .
C2 N1 Na1 126.9(3) . .
N2 N1 Na1 122.5(2) . .
C1 N2 N1 115.3(3) . .
C1 N2 B1 125.3(4) . .
N1 N2 B1 119.4(4) . .

loop_
_geom_bond_atom_site_label_1
_geom_bond_atom_site_label_2
_geom_bond_distance
_geom_bond_site_symmetry_2
K1 K1 0.40(7) 2_665
K1 K1 0.40(7) 3_565
K1 S2 2.95(3) 4_665
K1 S2 2.95(3) .
K1 S2 3.142(5) 6_565
K1 S2 3.142(5) 3_565
K1 S2 3.29(3) 2_665
K1 S2 3.29(3) 5
K1 H1 2.49(5) .
Na1 N1 2.425(3) 6_566
Na1 N1 2.425(3) 2_665
Na1 N1 2.425(3) 5_556
Na1 N1 2.425(3) .
Na1 N1 2.425(3) 3_565
Na1 N1 2.425(3) 4_666
S1 C2 1.711(4) .
S1 C1 1.725(4) .
S2 C1 1.657(4) .
S2 K1 3.142(5) 2_665
S2 K1 3.29(3) 3_565
B1 N2 1.550(4) 2_665
B1 N2 1.551(4) 3_565
B1 N2 1.551(4) .
B1 H1 1.13(5) .
C1 N2 1.354(4) .
C2 N1 1.279(5) .
C2 H2 0.9500 .
N1 N2 1.385(4) .

loop_
_geom_torsion_atom_site_label_1
_geom_torsion_atom_site_label_2
_geom_torsion_atom_site_label_3
_geom_torsion_atom_site_label_4
_geom_torsion
_geom_torsion_site_symmetry_1
_geom_torsion_site_symmetry_4
K1 K1 S2 C1 69.63(18) 2_665 .
K1 K1 S2 C1 -4.4(8) 3_565 .
S2 K1 S2 C1 -137.0(3) 4_665 .
S2 K1 S2 C1 124.4(3) 6_565 .
S2 K1 S2 C1 -45.4(8) 3_565 .
S2 K1 S2 C1 47.3(2) 2_665 .
K1 K1 S2 K1 -74.0(7) 3_565 2_665
S2 K1 S2 K1 153.32(9) 4_665 2_665
S2 K1 S2 K1 54.8(4) 6_565 2_665
S2 K1 S2 K1 -115.0(7) 3_565 2_665
S2 K1 S2 K1 -22.37(9) 2_665 2_665
K1 K1 S2 K1 74.0(7) 2_665 3_565
S2 K1 S2 K1 -132.7(6) 4_665 3_565
S2 K1 S2 K1 128.8(11) 6_565 3_565
S2 K1 S2 K1 -41.05(7) 3_565 3_565
S2 K1 S2 K1 51.6(6) 2_665 3_565
K1 S2 C1 N2 0.8(6) . .
K1 S2 C1 N2 7.7(9) 2_665 .
K1 S2 C1 N2 0.4(6) 3_565 .
K1 S2 C1 S1 179.2(4) . .
K1 S2 C1 S1 -173.8(8) 2_665 .
K1 S2 C1 S1 178.9(4) 3_565 .
C2 S1 C1 N2 -0.5(3) . .
C2 S1 C1 S2 -179.2(2) . .
C1 S1 C2 N1 1.0(4) . .
S1 C2 N1 N2 -1.1(5) . .
S1 C2 N1 Na1 179.27(16) . .
N1 Na1 N1 C2 41.7(3) 6_566 .
N1 Na1 N1 C2 139.3(4) 2_665 .
N1 Na1 N1 C2 -141.1(4) 3_565 .
N1 Na1 N1 C2 -37.8(3) 4_666 .
N1 Na1 N1 N2 -137.9(3) 6_566 .
N1 Na1 N1 N2 -40.26(19) 2_665 .
N1 Na1 N1 N2 39.31(19) 3_565 .
N1 Na1 N1 N2 142.6(3) 4_666 .
S2 C1 N2 N1 178.5(3) . .
S1 C1 N2 N1 0.0(4) . .
S2 C1 N2 B1 -2.0(5) . .
S1 C1 N2 B1 179.40(17) . .
C2 N1 N2 C1 0.7(5) . .
Na1 N1 N2 C1 -179.7(2) . .
C2 N1 N2 B1 -178.7(3) . .
Na1 N1 N2 B1 0.9(3) . .
N2 B1 N2 C1 -118.1(5) 2_665 .
N2 B1 N2 C1 118.2(5) 3_565 .
N2 B1 N2 N1 61.3(4) 2_665 .
N2 B1 N2 N1 -62.4(4) 3_565 .
